data_7243481
loop_
_publ_author_name
'Yuan, Yaxuan'
'Xian, Yeming'
'Long, Yi'
'Zhang, Yangyi'
'Rahman, Naveed Ur'
'Zhang, Yongli'
'Fan, Jiandong'
'Li, Wenzhe'

_publ_section_title
;
 Terpyridine-derived perovskite single crystals with tunable structures
 and electronic dimensionality
;
_journal_issue 40
_journal_name_full 'RSC Advances'
_journal_page_first 24816
_journal_page_last 24821
_journal_paper_doi 10.1039/D1RA03957A
_journal_volume 11
_journal_year 2021
_chemical_formula_moiety 'I17 Pb5, I, 4(C15 H13 N3)'
_chemical_formula_sum 'C60 H52 I18 N12 Pb5'
_chemical_formula_weight 4261.28
_space_group_crystal_system triclinic
_space_group_IT_number 2
_space_group_name_Hall '-P 1'
_space_group_name_H-M_alt 'P -1'
_atom_sites_solution_hydrogens mixed
_atom_sites_solution_primary dual
_audit_creation_date 2021-05-03
_audit_creation_method
;
Olex2 1.3
(compiled 2020.11.12 svn.r5f609507 for OlexSys, GUI svn.r6226)
;
_audit_update_record
;
2021-05-03 deposited with the CCDC.	2021-07-05 downloaded from the CCDC.
;
_cell_angle_alpha 86.4469(11)
_cell_angle_beta 70.5166(13)
_cell_angle_gamma 72.3962(13)
_cell_formula_units_Z 1
_cell_length_a 12.8492(2)
_cell_length_b 12.89296(18)
_cell_length_c 15.7151(2)
_cell_measurement_reflns_used 23472
_cell_measurement_temperature 293(2)
_cell_measurement_theta_max 26.9030
_cell_measurement_theta_min 1.7560
_cell_volume 2337.22(6)
_computing_cell_refinement 'CrysAlisPro 1.171.40.84a (Rigaku OD, 2020)'
_computing_data_collection 'CrysAlisPro 1.171.40.84a (Rigaku OD, 2020)'
_computing_data_reduction 'CrysAlisPro 1.171.40.84a (Rigaku OD, 2020)'
_computing_molecular_graphics 'Olex2 1.3 (Dolomanov et al., 2009)'
_computing_publication_material 'Olex2 1.3 (Dolomanov et al., 2009)'
_computing_structure_refinement 'SHELXL 2018/3 (Sheldrick, 2015)'
_computing_structure_solution 'SHELXT  (Sheldrick, 2015)'
_diffrn_ambient_temperature 293(2)
_diffrn_detector 'Hybrid Pixel Array Detector'
_diffrn_detector_area_resol_mean 10.0000
_diffrn_detector_type HyPix3000
_diffrn_measured_fraction_theta_full 1.000
_diffrn_measured_fraction_theta_max 0.948
_diffrn_measurement_details
;
List of Runs (angles in degrees, time in seconds):

  # Type    Start    End  Width  t~exp~   \w     \q     \k     \f   Frames
#--------------------------------------------------------------------------
  1  \w    -36.00  22.00   0.50    2.51    --  -15.91  45.00 -60.00  116
  2  \w      8.00  49.00   0.50    2.51    --  -15.91  61.00 -30.00   82
  3  \w     -6.00  85.00   0.50    2.51    --   14.73  37.00-113.00  182
  4  \w     -7.00  84.00   0.50    2.51    --   14.73  61.00 -30.00  182
  5  \w     -2.00  42.00   0.50    2.51    --   14.73 -61.00  30.00   88
  6  \w     26.00  51.00   0.50    2.51    --   14.73 -94.00  60.00   50
  7  \w     12.00  59.00   0.50    2.51    --   14.73-125.00  30.00   94
  8  \w     15.00  69.00   0.50    2.51    --   14.73-125.00 150.00  108
  9  \w    -15.00  14.00   0.50    2.51    --   14.73 -30.00  90.00   58
 10  \w    -22.00   4.00   0.50    2.51    --  -15.91 -61.00  60.00   52
 11  \w    -35.00  30.00   0.50    2.51    --   14.73 -94.00  30.00  130
 12  \w    -23.00   2.00   0.50    2.51    --  -15.91 -15.00 -90.00   50
 13  \w    -33.00  54.00   0.50    2.51    --  -15.91  37.00-113.00  174
 14  \w    -16.00  81.00   0.50    2.51    --   14.73  77.00-120.00  194
 15  \w    -27.00  -2.00   0.50    2.51    --  -15.91  61.00 -30.00   50
 16  \w    -55.00   3.00   0.50    2.51    --   14.73 -15.00  30.00  116
 17  \w    -41.00 -16.00   0.50    2.51    --  -15.91 -37.00  90.00   50
 18  \w    -45.00  20.00   0.50    2.51    --   14.73 -37.00  90.00  130
 19  \w    -37.00   6.00   0.50    2.51    --   14.73 -30.00 -90.00   86
 20  \w    -30.00  -5.00   0.50    2.51    --  -15.91 -94.00-120.00   50
 21  \w     -7.00  21.00   0.50    2.51    --  -15.91 -94.00-150.00   56
 22  \w    -39.00 -13.00   0.50    2.51    --   14.73 -61.00  30.00   52
 23  \w     -7.00  19.00   0.50    2.51    --   14.73 -94.00  60.00   52
 24  \w    -28.00  11.00   0.50    2.51    --  -15.91 -94.00 150.00   78
 25  \w    -22.00   3.00   0.50    2.51    --  -15.91 -94.00  30.00   50
 26  \w    -70.00 -45.00   0.50    2.51    --  -15.91 -61.00  60.00   50
 27  \w    -72.00 -47.00   0.50    2.51    --  -15.91 -37.00  90.00   50
 28  \w     32.00  85.00   0.50    2.51    --   14.73  77.00 150.00  106
 29  \w    -44.00 -19.00   0.50    2.51    --   14.73 133.00 123.43   50
 30  \w    -70.00 -40.00   0.50    2.51    --  -15.91 125.00 -30.00   60
 31  \w    -59.00 -33.00   0.50    2.51    --  -15.91 125.00 -90.00   52
 32  \w    -81.00 -56.00   0.50    2.51    --  -15.91 -15.00 -90.00   50
;
_diffrn_measurement_device 'four-circle diffractometer'
_diffrn_measurement_device_type 'XtaLAB Synergy, Single source at offset/far, HyPix3000'
_diffrn_measurement_method '\w scans'
_diffrn_orient_matrix_type 'CrysAlisPro convention (1999,Acta A55,543-557)'
_diffrn_orient_matrix_UB_11 0.0409551000
_diffrn_orient_matrix_UB_12 -0.0039361000
_diffrn_orient_matrix_UB_13 0.0220634000
_diffrn_orient_matrix_UB_21 -0.0071164000
_diffrn_orient_matrix_UB_22 0.0565724000
_diffrn_orient_matrix_UB_23 -0.0045908000
_diffrn_orient_matrix_UB_31 -0.0451490000
_diffrn_orient_matrix_UB_32 0.0110282000
_diffrn_orient_matrix_UB_33 0.0422918000
_diffrn_radiation_monochromator mirror
_diffrn_radiation_probe x-ray
_diffrn_radiation_type 'Mo K\a'
_diffrn_radiation_wavelength 0.71073
_diffrn_reflns_av_R_equivalents 0.0378
_diffrn_reflns_av_unetI/netI 0.0440
_diffrn_reflns_Laue_measured_fraction_full 1.000
_diffrn_reflns_Laue_measured_fraction_max 0.948
_diffrn_reflns_limit_h_max 16
_diffrn_reflns_limit_h_min -15
_diffrn_reflns_limit_k_max 16
_diffrn_reflns_limit_k_min -16
_diffrn_reflns_limit_l_max 20
_diffrn_reflns_limit_l_min -19
_diffrn_reflns_number 44481
_diffrn_reflns_point_group_measured_fraction_full 1.000
_diffrn_reflns_point_group_measured_fraction_max 0.948
_diffrn_reflns_theta_full 25.242
_diffrn_reflns_theta_max 27.203
_diffrn_reflns_theta_min 1.659
_diffrn_source 'micro-focus sealed X-ray tube'
_diffrn_source_type 'PhotonJet (Mo) X-ray Source'
_exptl_absorpt_coefficient_mu 14.958
_exptl_absorpt_correction_T_max 1.00000
_exptl_absorpt_correction_T_min 0.50672
_exptl_absorpt_correction_type multi-scan
_exptl_absorpt_process_details
;
CrysAlisPro 1.171.40.84a (Rigaku Oxford Diffraction, 2020)
Empirical absorption correction using spherical harmonics,
implemented in SCALE3 ABSPACK scaling algorithm.
;
_exptl_crystal_density_diffrn 3.028
_exptl_crystal_F_000 1860
_refine_diff_density_max 0.694
_refine_diff_density_min -1.226
_refine_diff_density_rms 0.189
_refine_ls_extinction_method none
_refine_ls_goodness_of_fit_ref 0.971
_refine_ls_hydrogen_treatment mixed
_refine_ls_matrix_type full
_refine_ls_number_parameters 445
_refine_ls_number_reflns 9900
_refine_ls_number_restraints 0
_refine_ls_restrained_S_all 0.971
_refine_ls_R_factor_all 0.0530
_refine_ls_R_factor_gt 0.0325
_refine_ls_shift/su_max 0.002
_refine_ls_shift/su_mean 0.000
_refine_ls_structure_factor_coef Fsqd
_refine_ls_weighting_details 'w=1/[\s^2^(Fo^2^)+(0.0261P)^2^] where P=(Fo^2^+2Fc^2^)/3'
_refine_ls_weighting_scheme calc
_refine_ls_wR_factor_gt 0.0593
_refine_ls_wR_factor_ref 0.0645
_reflns_Friedel_coverage 0.000
_reflns_number_gt 7322
_reflns_number_total 9900
_reflns_threshold_expression 'I > 2\s(I)'
_cod_data_source_file d1ra03957a2.cif
_cod_data_source_block exp_567_vpbi3py
_cod_database_code 7243481
_shelx_shelxl_version_number 2018/3
_chemical_oxdiff_formula 'V Pb I C N'
_shelx_space_group_comment
;
The symmetry employed for this shelxl refinement is uniquely defined
by the following loop, which should always be used as a source of
symmetry information in preference to the above space-group names.
They are only intended as comments.
;
_reflns_odcompleteness_completeness 99.90
_reflns_odcompleteness_iscentric 1
_reflns_odcompleteness_theta 26.32
_olex2_refinement_description
;
1. Fixed Uiso
 At 1.2 times of:
  All C(H) groups, All N(H) groups
2.a Aromatic/amide H refined with riding coordinates:
 N00K(H00K), C00L(H00L), C00P(H00P), C00Q(H00Q), C00S(H00S), C00U(H00U),
 C00V(H00V), C00Y(H00Y), C5(H5), C7(H7), C13(H13), C14(H14), C15(H15), C17(H17),
  C18(H18), C22(H22), C24(H24), C25(H25), C27(H27), C28(H28), C32(H32), C1(H1),
 C8(H8)
;
_olex2_submission_special_instructions 'No special instructions were received'
_oxdiff_exptl_absorpt_empirical_details
;
Empirical correction (ABSPACK) includes:
- Absorption correction using spherical harmonics
- Frame scaling
;
_oxdiff_exptl_absorpt_empirical_full_max 1.831
_oxdiff_exptl_absorpt_empirical_full_min 0.687

loop_
_space_group_symop_operation_xyz
'x, y, z'
'-x, -y, -z'

loop_
_atom_site_label
_atom_site_type_symbol
_atom_site_fract_x
_atom_site_fract_y
_atom_site_fract_z
_atom_site_U_iso_or_equiv
_atom_site_adp_type
_atom_site_occupancy
_atom_site_site_symmetry_order
_atom_site_calc_flag
_atom_site_refinement_flags_posn
_atom_site_refinement_flags_adp
_atom_site_refinement_flags_occupancy
_atom_site_disorder_assembly
_atom_site_disorder_group
Pb01 Pb 1.000000 0.500000 1.000000 0.03815(9) Uani 1 2 d S . P . .
Pb02 Pb 0.83531(2) 0.09745(2) 0.70984(2) 0.04023(7) Uani 1 1 d . . . . .
Pb03 Pb 0.92663(2) 0.28449(2) 0.86229(2) 0.03890(7) Uani 1 1 d . . . . .
I004 I 0.94070(4) 0.30232(4) 0.65779(3) 0.04858(12) Uani 1 1 d . . . . .
I005 I 0.81481(4) 0.54811(3) 0.89303(3) 0.04383(11) Uani 1 1 d . . . . .
I006 I 1.08024(4) 0.71087(4) 0.92968(3) 0.05049(13) Uani 1 1 d . . . . .
I007 I 0.73933(4) -0.10167(3) 0.76272(3) 0.04876(12) Uani 1 1 d . . . . .
I008 I 0.62399(4) 0.19246(3) 0.63632(3) 0.04953(12) Uani 1 1 d . . . . .
I009 I 1.16719(4) 0.34309(4) 0.82240(3) 0.05289(13) Uani 1 1 d . . . . .
I00A I 1.02759(4) 0.02674(4) 0.81548(3) 0.05915(14) Uani 1 1 d . . . . .
I00B I 0.500000 0.500000 0.500000 0.0593(2) Uani 1 2 d S . P . .
I00C I 0.68163(4) 0.23724(4) 0.89877(3) 0.05927(14) Uani 1 1 d . . . . .
I00D I 1.000000 0.000000 0.500000 0.0655(2) Uani 1 2 d S . P . .
N00E N 0.7122(4) 0.4886(3) 0.5993(3) 0.0309(11) Uani 1 1 d . . . . .
N00F N 0.8053(5) 0.3364(4) 0.4672(4) 0.0387(14) Uani 1 1 d . . . . .
N00G N 0.4581(4) 0.9203(4) 0.7119(3) 0.0397(13) Uani 1 1 d . . . . .
N00H N 0.5218(5) 0.4738(4) 0.7210(4) 0.0493(15) Uani 1 1 d . . . . .
N00I N 0.4329(6) 1.0518(5) 0.8466(4) 0.069(2) Uani 1 1 d . . . . .
C00J C 0.6740(5) 0.5545(5) 0.6736(4) 0.0349(14) Uani 1 1 d . . . . .
N00K N 0.6383(5) 0.9175(4) 0.5632(3) 0.0564(16) Uani 1 1 d . . . . .
H00K H 0.626013 0.948430 0.613988 0.068 Uiso 1 1 calc R U . . .
C00L C 0.2616(6) 1.0235(6) 0.9384(4) 0.058(2) Uani 1 1 d . . . . .
H00L H 0.205429 0.987847 0.951613 0.069 Uiso 1 1 calc R U . . .
C00M C 0.8402(5) 0.4256(5) 0.4511(4) 0.0378(15) Uani 1 1 d . . . . .
C00O C 0.7985(5) 0.5047(5) 0.5288(4) 0.0351(14) Uani 1 1 d . . . . .
C00P C 0.7197(5) 0.6366(5) 0.6799(4) 0.0462(17) Uani 1 1 d . . . . .
H00P H 0.692689 0.679511 0.732713 0.055 Uiso 1 1 calc R U . . .
C00Q C 0.9101(6) 0.2622(6) 0.3220(4) 0.058(2) Uani 1 1 d . . . . .
H00Q H 0.933855 0.206191 0.278810 0.069 Uiso 1 1 calc R U . . .
C00R C 0.3773(5) 0.9156(5) 0.7908(4) 0.0412(16) Uani 1 1 d . . . . .
C00S C 0.3337(7) 1.1563(6) 0.9808(5) 0.073(2) Uani 1 1 d . . . . .
H00S H 0.327611 1.209280 1.021191 0.087 Uiso 1 1 calc R U . . .
C00U C 0.8058(6) 0.6531(5) 0.6062(5) 0.0562(19) Uani 1 1 d . . . . .
H00U H 0.836946 0.708975 0.608291 0.067 Uiso 1 1 calc R U . . .
C00V C 0.9131(6) 0.4347(6) 0.3669(4) 0.0540(19) Uani 1 1 d . . . . .
H00V H 0.939172 0.495581 0.353083 0.065 Uiso 1 1 calc R U . . .
C00W C 0.5762(5) 0.5340(5) 0.7449(4) 0.0374(15) Uani 1 1 d . . . . .
C00X C 0.4803(5) 0.8489(5) 0.6463(4) 0.0422(16) Uani 1 1 d . . . . .
C00Y C 0.4232(6) 0.7695(5) 0.6566(5) 0.0549(19) Uani 1 1 d . . . . .
H00Y H 0.441075 0.719660 0.609682 0.066 Uiso 1 1 calc R U . . .
C5 C 0.8469(6) 0.5873(5) 0.5287(4) 0.0503(18) Uani 1 1 d . . . . .
H5 H 0.905242 0.598093 0.478062 0.060 Uiso 1 1 calc R U . . .
C7 C 0.9480(6) 0.3506(6) 0.3014(4) 0.062(2) Uani 1 1 d . . . . .
H7 H 0.997462 0.355815 0.243656 0.075 Uiso 1 1 calc R U . . .
C9 C 0.3558(5) 0.9973(5) 0.8593(4) 0.0432(16) Uani 1 1 d . . . . .
C13 C 0.4302(6) 0.4468(6) 0.7766(5) 0.064(2) Uani 1 1 d . . . . .
H13 H 0.395922 0.404732 0.755414 0.076 Uiso 1 1 calc R U . . .
C14 C 0.7241(6) 0.9331(6) 0.4906(5) 0.074(2) Uani 1 1 d . . . . .
H14 H 0.769087 0.975573 0.495429 0.088 Uiso 1 1 calc R U . . .
C15 C 0.5910(7) 0.8061(6) 0.4812(5) 0.075(2) Uani 1 1 d . . . . .
H15 H 0.547757 0.760866 0.478518 0.090 Uiso 1 1 calc R U . . .
C17 C 0.3882(6) 0.4823(6) 0.8652(5) 0.061(2) Uani 1 1 d . . . . .
H17 H 0.324321 0.465101 0.905049 0.073 Uiso 1 1 calc R U . . .
C18 C 0.2525(7) 1.1045(7) 0.9980(5) 0.071(2) Uani 1 1 d . . . . .
H18 H 0.189068 1.123045 1.050722 0.085 Uiso 1 1 calc R U . . .
C21 C 0.5714(6) 0.8571(5) 0.5609(4) 0.0467(18) Uani 1 1 d . . . . .
C22 C 0.8366(6) 0.2558(5) 0.4069(4) 0.0487(18) Uani 1 1 d . . . . .
H22 H 0.808996 0.195888 0.421994 0.058 Uiso 1 1 calc R U . . .
C24 C 0.4239(7) 1.1291(7) 0.9032(5) 0.088(3) Uani 1 1 d . . . . .
H24 H 0.480349 1.164549 0.889155 0.106 Uiso 1 1 calc R U . . .
C25 C 0.5354(6) 0.5700(5) 0.8360(5) 0.0548(19) Uani 1 1 d . . . . .
H25 H 0.571501 0.611012 0.856254 0.066 Uiso 1 1 calc R U . . .
C27 C 0.6754(8) 0.8218(8) 0.4044(5) 0.096(3) Uani 1 1 d . . . . .
H27 H 0.686869 0.790188 0.349070 0.115 Uiso 1 1 calc R U . . .
C28 C 0.7425(7) 0.8846(7) 0.4102(5) 0.076(3) Uani 1 1 d . . . . .
H28 H 0.800752 0.894013 0.358937 0.091 Uiso 1 1 calc R U . . .
C32 C 0.4414(7) 0.5437(6) 0.8948(5) 0.066(2) Uani 1 1 d . . . . .
H32 H 0.413457 0.567719 0.955084 0.080 Uiso 1 1 calc R U . . .
C1 C 0.3180(6) 0.8399(6) 0.8066(5) 0.0565(19) Uani 1 1 d . . . . .
H1 H 0.263864 0.837781 0.862833 0.068 Uiso 1 1 calc R U . . .
C8 C 0.3403(6) 0.7679(6) 0.7381(6) 0.066(2) Uani 1 1 d . . . . .
H8 H 0.299121 0.717742 0.746728 0.079 Uiso 1 1 calc R U . . .
H00I H 0.489(4) 1.041(4) 0.796(3) 0.022(15) Uiso 1 1 d . . . . .
H00F H 0.762(5) 0.329(5) 0.513(4) 0.06(2) Uiso 1 1 d . . . . .
H00H H 0.545(6) 0.444(5) 0.658(4) 0.09(3) Uiso 1 1 d . . . . .

loop_
_atom_site_aniso_label
_atom_site_aniso_U_11
_atom_site_aniso_U_22
_atom_site_aniso_U_33
_atom_site_aniso_U_23
_atom_site_aniso_U_13
_atom_site_aniso_U_12
Pb01 0.0402(2) 0.0419(2) 0.03611(19) -0.00001(16) -0.01109(16) -0.01901(17)
Pb02 0.04178(16) 0.04030(16) 0.04230(15) -0.00103(11) -0.01539(12) -0.01528(12)
Pb03 0.04330(16) 0.03946(16) 0.03705(14) -0.00119(11) -0.01324(12) -0.01629(12)
I004 0.0608(3) 0.0517(3) 0.0444(3) 0.0175(2) -0.0233(2) -0.0291(2)
I005 0.0435(3) 0.0436(3) 0.0446(3) 0.0017(2) -0.0172(2) -0.0104(2)
I006 0.0637(3) 0.0555(3) 0.0399(2) 0.0144(2) -0.0160(2) -0.0324(2)
I007 0.0632(3) 0.0390(3) 0.0524(3) 0.0030(2) -0.0230(2) -0.0231(2)
I008 0.0521(3) 0.0436(3) 0.0574(3) 0.0047(2) -0.0254(2) -0.0131(2)
I009 0.0394(3) 0.0701(3) 0.0454(3) -0.0138(2) -0.0024(2) -0.0208(2)
I00A 0.0628(3) 0.0385(3) 0.0818(4) 0.0054(2) -0.0395(3) -0.0064(2)
I00B 0.0656(5) 0.0572(4) 0.0593(4) -0.0124(3) -0.0400(4) 0.0003(4)
I00C 0.0431(3) 0.0700(3) 0.0611(3) -0.0230(3) -0.0035(2) -0.0221(3)
I00D 0.0499(4) 0.0812(5) 0.0518(4) -0.0196(4) -0.0083(3) -0.0056(4)
N00E 0.035(3) 0.029(3) 0.031(3) 0.000(2) -0.012(2) -0.012(2)
N00F 0.039(4) 0.039(4) 0.031(3) 0.000(3) -0.001(3) -0.014(3)
N00G 0.037(3) 0.038(3) 0.047(3) -0.010(3) -0.012(3) -0.015(2)
N00H 0.045(4) 0.060(4) 0.039(3) -0.016(3) 0.003(3) -0.027(3)
N00I 0.051(4) 0.088(5) 0.054(4) -0.045(4) 0.013(3) -0.025(4)
C00J 0.031(4) 0.034(4) 0.038(4) -0.001(3) -0.010(3) -0.008(3)
N00K 0.054(4) 0.074(4) 0.041(3) -0.023(3) -0.002(3) -0.028(3)
C00L 0.050(5) 0.078(6) 0.044(4) 0.002(4) -0.012(4) -0.019(4)
C00M 0.034(4) 0.040(4) 0.039(4) 0.006(3) -0.012(3) -0.012(3)
C00O 0.033(4) 0.036(4) 0.040(4) 0.009(3) -0.014(3) -0.013(3)
C00P 0.050(4) 0.034(4) 0.057(4) -0.006(3) -0.017(4) -0.015(3)
C00Q 0.066(5) 0.056(5) 0.041(4) -0.010(4) -0.006(4) -0.015(4)
C00R 0.038(4) 0.039(4) 0.045(4) -0.001(3) -0.014(3) -0.008(3)
C00S 0.078(7) 0.072(6) 0.051(5) -0.030(4) -0.014(5) -0.001(5)
C00U 0.062(5) 0.041(4) 0.074(5) 0.001(4) -0.022(4) -0.026(4)
C00V 0.063(5) 0.060(5) 0.041(4) 0.008(4) -0.005(4) -0.037(4)
C00W 0.031(4) 0.041(4) 0.039(4) -0.005(3) -0.017(3) -0.003(3)
C00X 0.039(4) 0.040(4) 0.052(4) -0.005(3) -0.022(3) -0.009(3)
C00Y 0.053(5) 0.049(5) 0.068(5) -0.018(4) -0.026(4) -0.012(4)
C5 0.048(4) 0.047(5) 0.058(5) 0.012(4) -0.011(4) -0.026(4)
C7 0.064(5) 0.086(6) 0.034(4) -0.001(4) -0.002(4) -0.033(5)
C9 0.033(4) 0.049(4) 0.045(4) -0.002(3) -0.006(3) -0.014(3)
C13 0.055(5) 0.087(6) 0.049(5) -0.019(4) -0.001(4) -0.036(4)
C14 0.065(6) 0.087(6) 0.054(5) -0.012(4) 0.012(4) -0.034(5)
C15 0.071(6) 0.096(7) 0.061(5) -0.034(5) -0.016(5) -0.028(5)
C17 0.047(5) 0.066(5) 0.049(5) -0.006(4) 0.006(4) -0.012(4)
C18 0.061(6) 0.090(7) 0.045(5) -0.006(4) -0.011(4) -0.002(5)
C21 0.043(4) 0.052(5) 0.043(4) -0.016(3) -0.018(3) -0.004(3)
C22 0.063(5) 0.038(4) 0.047(4) 0.001(3) -0.024(4) -0.011(4)
C24 0.079(6) 0.102(7) 0.078(6) -0.049(5) 0.010(5) -0.047(5)
C25 0.052(5) 0.061(5) 0.052(4) -0.013(4) -0.021(4) -0.010(4)
C27 0.092(8) 0.149(9) 0.049(5) -0.040(6) -0.013(5) -0.042(7)
C28 0.056(6) 0.096(7) 0.039(5) -0.010(4) 0.013(4) -0.001(5)
C32 0.063(6) 0.081(6) 0.034(4) -0.014(4) 0.000(4) -0.007(5)
C1 0.046(5) 0.054(5) 0.067(5) 0.008(4) -0.011(4) -0.021(4)
C8 0.059(5) 0.050(5) 0.096(6) 0.004(5) -0.029(5) -0.024(4)

loop_
_atom_type_symbol
_atom_type_description
_atom_type_scat_dispersion_real
_atom_type_scat_dispersion_imag
_atom_type_scat_source
C C 0.0033 0.0016 'International Tables Vol C Tables 4.2.6.8 and 6.1.1.4'
H H 0.0000 0.0000 'International Tables Vol C Tables 4.2.6.8 and 6.1.1.4'
I I -0.4742 1.8119 'International Tables Vol C Tables 4.2.6.8 and 6.1.1.4'
N N 0.0061 0.0033 'International Tables Vol C Tables 4.2.6.8 and 6.1.1.4'
Pb Pb -3.3944 10.1111 'International Tables Vol C Tables 4.2.6.8 and 6.1.1.4'

loop_
_geom_angle_atom_site_label_1
_geom_angle_atom_site_label_2
_geom_angle_atom_site_label_3
_geom_angle
_geom_angle_site_symmetry_1
_geom_angle_site_symmetry_3
_geom_angle_publ_flag
I005 Pb01 I005 180.0 . 2_767 ?
I005 Pb01 I009 82.928(11) . . ?
I005 Pb01 I009 97.073(11) 2_767 . ?
I005 Pb01 I009 97.072(11) . 2_767 ?
I005 Pb01 I009 82.928(11) 2_767 2_767 ?
I006 Pb01 I005 93.865(11) 2_767 2_767 ?
I006 Pb01 I005 93.866(11) . . ?
I006 Pb01 I005 86.135(11) . 2_767 ?
I006 Pb01 I005 86.134(11) 2_767 . ?
I006 Pb01 I006 180.0 2_767 . ?
I006 Pb01 I009 83.660(11) . 2_767 ?
I006 Pb01 I009 83.659(11) 2_767 . ?
I006 Pb01 I009 96.340(11) 2_767 2_767 ?
I006 Pb01 I009 96.341(11) . . ?
I009 Pb01 I009 180.0 2_767 . ?
I004 Pb02 I00A 81.587(13) . . ?
I004 Pb02 I00D 85.386(9) . . ?
I007 Pb02 I004 178.352(14) . . ?
I007 Pb02 I008 85.009(13) . . ?
I007 Pb02 I00A 96.765(13) . . ?
I007 Pb02 I00C 95.715(13) . . ?
I007 Pb02 I00D 94.920(10) . . ?
I008 Pb02 I004 96.622(13) . . ?
I008 Pb02 I00A 170.465(14) . . ?
I008 Pb02 I00C 89.468(13) . . ?
I008 Pb02 I00D 88.108(10) . . ?
I00A Pb02 I00D 101.039(11) . . ?
I00C Pb02 I004 84.079(13) . . ?
I00C Pb02 I00A 81.039(13) . . ?
I00C Pb02 I00D 168.844(12) . . ?
I004 Pb03 I005 90.254(12) . . ?
I004 Pb03 I006 174.075(13) . 2_767 ?
I004 Pb03 I009 92.829(13) . . ?
I004 Pb03 I00A 84.568(13) . . ?
I004 Pb03 I00C 85.885(13) . . ?
I006 Pb03 I005 85.108(12) 2_767 . ?
I006 Pb03 I009 82.934(12) 2_767 . ?
I009 Pb03 I005 82.624(12) . . ?
I00A Pb03 I005 174.358(13) . . ?
I00A Pb03 I006 100.201(13) . 2_767 ?
I00A Pb03 I009 99.832(14) . . ?
I00A Pb03 I00C 82.425(13) . . ?
I00C Pb03 I005 94.995(13) . . ?
I00C Pb03 I006 98.172(13) . 2_767 ?
I00C Pb03 I009 177.297(14) . . ?
Pb03 I004 Pb02 80.601(11) . . ?
Pb01 I005 Pb03 78.626(10) . . ?
Pb01 I006 Pb03 79.505(10) . 2_767 ?
Pb01 I009 Pb03 78.641(10) . . ?
Pb03 I00A Pb02 79.210(12) . . ?
Pb03 I00C Pb02 79.479(11) . . ?
Pb02 I00D Pb02 180.0 2_756 . ?
C00O N00E C00J 117.7(5) . . ?
C00M N00F H00F 122(5) . . ?
C22 N00F C00M 124.5(6) . . ?
C22 N00F H00F 113(5) . . ?
C00X N00G C00R 117.8(5) . . ?
C00W N00H C13 125.0(6) . . ?
C00W N00H H00H 123(4) . . ?
C13 N00H H00H 112(4) . . ?
C9 N00I H00I 118(3) . . ?
C24 N00I C9 124.6(7) . . ?
C24 N00I H00I 117(3) . . ?
N00E C00J C00P 123.1(6) . . ?
N00E C00J C00W 113.5(5) . . ?
C00P C00J C00W 123.4(6) . . ?
C14 N00K H00K 118.0 . . ?
C21 N00K H00K 118.0 . . ?
C21 N00K C14 124.1(6) . . ?
C9 C00L H00L 120.5 . . ?
C9 C00L C18 118.9(7) . . ?
C18 C00L H00L 120.5 . . ?
N00F C00M C00O 116.2(5) . . ?
N00F C00M C00V 118.0(6) . . ?
C00V C00M C00O 125.8(6) . . ?
N00E C00O C00M 114.7(5) . . ?
N00E C00O C5 122.8(6) . . ?
C5 C00O C00M 122.5(6) . . ?
C00J C00P H00P 120.9 . . ?
C00U C00P C00J 118.2(6) . . ?
C00U C00P H00P 120.9 . . ?
C7 C00Q H00Q 120.3 . . ?
C7 C00Q C22 119.5(6) . . ?
C22 C00Q H00Q 120.3 . . ?
N00G C00R C9 115.0(6) . . ?
N00G C00R C1 123.0(6) . . ?
C1 C00R C9 122.0(6) . . ?
C18 C00S H00S 121.0 . . ?
C18 C00S C24 118.1(7) . . ?
C24 C00S H00S 121.0 . . ?
C00P C00U H00U 119.8 . . ?
C00P C00U C5 120.4(6) . . ?
C5 C00U H00U 119.8 . . ?
C00M C00V H00V 120.6 . . ?
C00M C00V C7 118.9(6) . . ?
C7 C00V H00V 120.6 . . ?
N00H C00W C00J 116.3(5) . . ?
N00H C00W C25 117.2(6) . . ?
C25 C00W C00J 126.5(6) . . ?
N00G C00X C00Y 122.8(6) . . ?
N00G C00X C21 115.5(6) . . ?
C00Y C00X C21 121.7(6) . . ?
C00X C00Y H00Y 121.2 . . ?
C8 C00Y C00X 117.6(6) . . ?
C8 C00Y H00Y 121.2 . . ?
C00O C5 H5 121.1 . . ?
C00U C5 C00O 117.9(6) . . ?
C00U C5 H5 121.1 . . ?
C00Q C7 C00V 120.2(6) . . ?
C00Q C7 H7 119.9 . . ?
C00V C7 H7 119.9 . . ?
N00I C9 C00L 116.4(6) . . ?
N00I C9 C00R 118.2(6) . . ?
C00L C9 C00R 125.5(6) . . ?
N00H C13 H13 120.6 . . ?
N00H C13 C17 118.7(7) . . ?
C17 C13 H13 120.6 . . ?
N00K C14 H14 121.2 . . ?
N00K C14 C28 117.7(7) . . ?
C28 C14 H14 121.2 . . ?
C21 C15 H15 120.2 . . ?
C21 C15 C27 119.7(8) . . ?
C27 C15 H15 120.2 . . ?
C13 C17 H17 120.3 . . ?
C13 C17 C32 119.3(7) . . ?
C32 C17 H17 120.3 . . ?
C00L C18 H18 119.2 . . ?
C00S C18 C00L 121.5(7) . . ?
C00S C18 H18 119.2 . . ?
N00K C21 C00X 117.4(5) . . ?
N00K C21 C15 118.6(7) . . ?
C15 C21 C00X 124.0(7) . . ?
N00F C22 C00Q 118.8(6) . . ?
N00F C22 H22 120.6 . . ?
C00Q C22 H22 120.6 . . ?
N00I C24 C00S 120.5(8) . . ?
N00I C24 H24 119.7 . . ?
C00S C24 H24 119.7 . . ?
C00W C25 H25 120.4 . . ?
C32 C25 C00W 119.2(7) . . ?
C32 C25 H25 120.4 . . ?
C15 C27 H27 120.3 . . ?
C28 C27 C15 119.5(7) . . ?
C28 C27 H27 120.3 . . ?
C14 C28 C27 120.4(7) . . ?
C14 C28 H28 119.8 . . ?
C27 C28 H28 119.8 . . ?
C17 C32 H32 119.7 . . ?
C25 C32 C17 120.6(7) . . ?
C25 C32 H32 119.7 . . ?
C00R C1 H1 120.7 . . ?
C8 C1 C00R 118.7(7) . . ?
C8 C1 H1 120.7 . . ?
C00Y C8 H8 120.0 . . ?
C1 C8 C00Y 120.0(7) . . ?
C1 C8 H8 120.0 . . ?

loop_
_geom_bond_atom_site_label_1
_geom_bond_atom_site_label_2
_geom_bond_distance
_geom_bond_site_symmetry_2
_geom_bond_publ_flag
Pb01 I005 3.2433(4) 2_767 ?
Pb01 I005 3.2433(4) . ?
Pb01 I006 3.1998(4) . ?
Pb01 I006 3.1998(4) 2_767 ?
Pb01 I009 3.2510(4) . ?
Pb01 I009 3.2510(4) 2_767 ?
Pb02 I004 3.2615(5) . ?
Pb02 I007 3.1255(5) . ?
Pb02 I008 3.1802(5) . ?
Pb02 I00A 3.2980(5) . ?
Pb02 I00C 3.2501(5) . ?
Pb02 I00D 3.3438(2) . ?
Pb03 I004 3.1560(5) . ?
Pb03 I005 3.2613(5) . ?
Pb03 I006 3.2445(5) 2_767 ?
Pb03 I009 3.2526(5) . ?
Pb03 I00A 3.2135(5) . ?
Pb03 I00C 3.2438(5) . ?
N00E C00J 1.347(6) . ?
N00E C00O 1.339(6) . ?
N00F C00M 1.337(7) . ?
N00F C22 1.325(7) . ?
N00F H00F 0.76(5) . ?
N00G C00R 1.338(7) . ?
N00G C00X 1.325(7) . ?
N00H C00W 1.332(7) . ?
N00H C13 1.339(8) . ?
N00H H00H 0.99(6) . ?
N00I C9 1.337(8) . ?
N00I C24 1.330(8) . ?
N00I H00I 0.86(5) . ?
C00J C00P 1.380(7) . ?
C00J C00W 1.459(8) . ?
N00K H00K 0.8600 . ?
N00K C14 1.351(7) . ?
N00K C21 1.333(7) . ?
C00L H00L 0.9300 . ?
C00L C9 1.388(8) . ?
C00L C18 1.398(9) . ?
C00M C00O 1.484(8) . ?
C00M C00V 1.366(7) . ?
C00O C5 1.387(7) . ?
C00P H00P 0.9300 . ?
C00P C00U 1.366(8) . ?
C00Q H00Q 0.9300 . ?
C00Q C7 1.352(9) . ?
C00Q C22 1.369(8) . ?
C00R C9 1.452(8) . ?
C00R C1 1.374(8) . ?
C00S H00S 0.9300 . ?
C00S C18 1.348(10) . ?
C00S C24 1.348(9) . ?
C00U H00U 0.9300 . ?
C00U C5 1.383(8) . ?
C00V H00V 0.9300 . ?
C00V C7 1.404(8) . ?
C00W C25 1.405(8) . ?
C00X C00Y 1.402(8) . ?
C00X C21 1.480(8) . ?
C00Y H00Y 0.9300 . ?
C00Y C8 1.370(9) . ?
C5 H5 0.9300 . ?
C7 H7 0.9300 . ?
C13 H13 0.9300 . ?
C13 C17 1.365(8) . ?
C14 H14 0.9300 . ?
C14 C28 1.361(9) . ?
C15 H15 0.9300 . ?
C15 C21 1.362(8) . ?
C15 C27 1.380(10) . ?
C17 H17 0.9300 . ?
C17 C32 1.377(9) . ?
C18 H18 0.9300 . ?
C22 H22 0.9300 . ?
C24 H24 0.9300 . ?
C25 H25 0.9300 . ?
C25 C32 1.375(9) . ?
C27 H27 0.9300 . ?
C27 C28 1.375(10) . ?
C28 H28 0.9300 . ?
C32 H32 0.9300 . ?
C1 H1 0.9300 . ?
C1 C8 1.364(8) . ?
C8 H8 0.9300 . ?

loop_
_geom_torsion_atom_site_label_1
_geom_torsion_atom_site_label_2
_geom_torsion_atom_site_label_3
_geom_torsion_atom_site_label_4
_geom_torsion
_geom_torsion_site_symmetry_1
_geom_torsion_site_symmetry_2
_geom_torsion_site_symmetry_3
_geom_torsion_site_symmetry_4
_geom_torsion_publ_flag
N00E C00J C00P C00U 1.6(10) . . . . ?
N00E C00J C00W N00H -15.0(8) . . . . ?
N00E C00J C00W C25 164.0(6) . . . . ?
N00E C00O C5 C00U 2.0(10) . . . . ?
N00F C00M C00O N00E -13.6(8) . . . . ?
N00F C00M C00O C5 165.2(6) . . . . ?
N00F C00M C00V C7 0.0(10) . . . . ?
N00G C00R C9 N00I -14.9(9) . . . . ?
N00G C00R C9 C00L 165.9(6) . . . . ?
N00G C00R C1 C8 -1.8(11) . . . . ?
N00G C00X C00Y C8 0.8(10) . . . . ?
N00G C00X C21 N00K 13.7(9) . . . . ?
N00G C00X C21 C15 -166.9(7) . . . . ?
N00H C00W C25 C32 -1.3(10) . . . . ?
N00H C13 C17 C32 -0.5(12) . . . . ?
C00J N00E C00O C00M 177.0(5) . . . . ?
C00J N00E C00O C5 -1.8(9) . . . . ?
C00J C00P C00U C5 -1.4(10) . . . . ?
C00J C00W C25 C32 179.8(6) . . . . ?
N00K C14 C28 C27 -0.2(13) . . . . ?
C00M N00F C22 C00Q 0.4(10) . . . . ?
C00M C00O C5 C00U -176.7(6) . . . . ?
C00M C00V C7 C00Q -0.2(11) . . . . ?
C00O N00E C00J C00P -0.1(9) . . . . ?
C00O N00E C00J C00W 177.1(5) . . . . ?
C00O C00M C00V C7 177.6(6) . . . . ?
C00P C00J C00W N00H 162.2(6) . . . . ?
C00P C00J C00W C25 -18.9(10) . . . . ?
C00P C00U C5 C00O -0.3(10) . . . . ?
C00R N00G C00X C00Y -0.2(9) . . . . ?
C00R N00G C00X C21 -179.3(5) . . . . ?
C00R C1 C8 C00Y 2.3(11) . . . . ?
C00V C00M C00O N00E 168.7(6) . . . . ?
C00V C00M C00O C5 -12.6(10) . . . . ?
C00W N00H C13 C17 -0.3(12) . . . . ?
C00W C00J C00P C00U -175.3(6) . . . . ?
C00W C25 C32 C17 0.5(11) . . . . ?
C00X N00G C00R C9 -179.0(5) . . . . ?
C00X N00G C00R C1 0.7(9) . . . . ?
C00X C00Y C8 C1 -1.9(11) . . . . ?
C00Y C00X C21 N00K -165.4(6) . . . . ?
C00Y C00X C21 C15 14.0(10) . . . . ?
C7 C00Q C22 N00F -0.7(11) . . . . ?
C9 N00I C24 C00S 1.4(14) . . . . ?
C9 C00L C18 C00S -0.9(12) . . . . ?
C9 C00R C1 C8 177.9(6) . . . . ?
C13 N00H C00W C00J -179.7(6) . . . . ?
C13 N00H C00W C25 1.2(10) . . . . ?
C13 C17 C32 C25 0.4(12) . . . . ?
C14 N00K C21 C00X -179.5(6) . . . . ?
C14 N00K C21 C15 1.1(11) . . . . ?
C15 C27 C28 C14 -1.6(15) . . . . ?
C18 C00L C9 N00I 0.9(10) . . . . ?
C18 C00L C9 C00R -179.9(6) . . . . ?
C18 C00S C24 N00I -1.2(14) . . . . ?
C21 N00K C14 C28 0.5(11) . . . . ?
C21 C00X C00Y C8 179.9(6) . . . . ?
C21 C15 C27 C28 3.2(14) . . . . ?
C22 N00F C00M C00O -178.0(6) . . . . ?
C22 N00F C00M C00V -0.1(10) . . . . ?
C22 C00Q C7 C00V 0.6(11) . . . . ?
C24 N00I C9 C00L -1.2(12) . . . . ?
C24 N00I C9 C00R 179.5(8) . . . . ?
C24 C00S C18 C00L 1.0(13) . . . . ?
C27 C15 C21 N00K -2.9(12) . . . . ?
C27 C15 C21 C00X 177.7(8) . . . . ?
C1 C00R C9 N00I 165.4(7) . . . . ?
C1 C00R C9 C00L -13.8(11) . . . . ?
